data_7205360
loop_
_publ_author_name
'Jeong, Kyung Seok'
'Lee, Bo Hyung'
'Li, Qiaowei'
'Choi, Sang Beom'
'Kim, Jaheon'
'Jeong, Nakcheol'

_publ_section_title
;
 Near achiral metal--organic frameworks from conformationally flexible
 homochiral ligands resulted by the preferential formation of
 pseudo-inversion center in asymmetric unit
;
_journal_issue 5
_journal_name_full CrystEngComm
_journal_page_first 1277
_journal_paper_doi 10.1039/c0ce00426j
_journal_volume 13
_journal_year 2011
_chemical_formula_sum 'C32 H36 La N O10'
_chemical_formula_weight 733.53
_chemical_name_systematic
;
?
;
_space_group_IT_number 2
_symmetry_cell_setting triclinic
_symmetry_space_group_name_Hall '-P 1'
_symmetry_space_group_name_H-M 'P -1'
_atom_sites_solution_hydrogens geom
_atom_sites_solution_primary direct
_atom_sites_solution_secondary difmap
_audit_creation_method SHELXL-97
_cell_angle_alpha 70.517(4)
_cell_angle_beta 84.668(4)
_cell_angle_gamma 71.046(4)
_cell_formula_units_Z 2
_cell_length_a 9.799(2)
_cell_length_b 11.272(3)
_cell_length_c 15.935(4)
_cell_measurement_reflns_used 4510
_cell_measurement_temperature 273(2)
_cell_measurement_theta_max 28.1
_cell_measurement_theta_min 2.2
_cell_volume 1569.1(7)
_computing_structure_refinement 'SHELXL-97 (Sheldrick, 1997)'
_computing_structure_solution 'SHELXS-97 (Sheldrick, 1990)'
_diffrn_ambient_temperature 273(2)
_diffrn_measured_fraction_theta_full 0.850
_diffrn_measured_fraction_theta_max 0.850
_diffrn_radiation_monochromator graphite
_diffrn_radiation_source 'fine-focus sealed tube'
_diffrn_radiation_type MoK\a
_diffrn_radiation_wavelength 0.71073
_diffrn_reflns_av_R_equivalents 0.0325
_diffrn_reflns_av_sigmaI/netI 0.0837
_diffrn_reflns_limit_h_max 12
_diffrn_reflns_limit_h_min -12
_diffrn_reflns_limit_k_max 14
_diffrn_reflns_limit_k_min -14
_diffrn_reflns_limit_l_max 10
_diffrn_reflns_limit_l_min -20
_diffrn_reflns_number 8692
_diffrn_reflns_theta_full 28.19
_diffrn_reflns_theta_max 28.19
_diffrn_reflns_theta_min 2.02
_exptl_absorpt_coefficient_mu 1.419
_exptl_crystal_density_diffrn 1.553
_exptl_crystal_density_method 'not measured'
_exptl_crystal_F_000 744
_refine_diff_density_max 1.963
_refine_diff_density_min -1.237
_refine_diff_density_rms 0.211
_refine_ls_extinction_method none
_refine_ls_goodness_of_fit_ref 1.060
_refine_ls_hydrogen_treatment mixed
_refine_ls_matrix_type full
_refine_ls_number_parameters 428
_refine_ls_number_reflns 6544
_refine_ls_number_restraints 34
_refine_ls_restrained_S_all 1.074
_refine_ls_R_factor_all 0.0895
_refine_ls_R_factor_gt 0.0726
_refine_ls_shift/su_max 0.161
_refine_ls_shift/su_mean 0.003
_refine_ls_structure_factor_coef Fsqd
_refine_ls_weighting_details 'calc w=1/[\s^2^(Fo^2^)+(0.0672P)^2^+25.6931P] where P=(Fo^2^+2Fc^2^)/3'
_refine_ls_weighting_scheme calc
_refine_ls_wR_factor_gt 0.1882
_refine_ls_wR_factor_ref 0.1954
_reflns_number_gt 5276
_reflns_number_total 6544
_reflns_threshold_expression >2sigma(I)
_cod_data_source_file C0CE00426J.TXT
_cod_data_source_block lar
_cod_depositor_comments
;
The following automatic conversions were performed:
'_symmetry_cell_setting' value 'Triclinic' changed to 'triclinic'
according to '/home/saulius/struct/CIF-dictionaries/cif_core.dic'
dictionary named 'cif_core.dic' version 2.4.1 from 2010-06-29.

Automatic conversion script
Id: cif_fix_enum 1555 2011-01-17 13:19:09Z saulius 
;
_cod_original_sg_symbol_H-M P(-1)
_cod_database_code 7205360

loop_
_symmetry_equiv_pos_as_xyz
'x, y, z'
'-x, -y, -z'

loop_
_atom_site_label
_atom_site_type_symbol
_atom_site_fract_x
_atom_site_fract_y
_atom_site_fract_z
_atom_site_U_iso_or_equiv
_atom_site_adp_type
_atom_site_occupancy
_atom_site_symmetry_multiplicity
_atom_site_calc_flag
_atom_site_refinement_flags
_atom_site_disorder_assembly
_atom_site_disorder_group
La1 La 0.21909(5) 0.44932(5) 0.01073(3) 0.01897(16) Uani 1 1 d . . .
O1A O 0.1096(8) 0.5740(8) 0.1134(5) 0.0425(19) Uani 1 1 d . . .
O2A O -0.1222(8) 0.5919(8) 0.1104(5) 0.0433(19) Uani 1 1 d . . .
C1A C -0.157(2) 0.8153(13) 0.4353(8) 0.114(9) Uani 1 1 d D . .
C2A C -0.1058(17) 0.7557(12) 0.3610(8) 0.053(3) Uani 1 1 d U . .
C3A C 0.0279(17) 0.7356(13) 0.3222(9) 0.059(4) Uani 1 1 d . . .
H3A H 0.1005 0.7523 0.3458 0.071 Uiso 1 1 calc R . .
C4A C 0.0575(13) 0.6914(11) 0.2490(7) 0.039(2) Uani 1 1 d . . .
H4A H 0.1471 0.6829 0.2223 0.047 Uiso 1 1 calc R . .
C5A C -0.0453(10) 0.6603(9) 0.2164(6) 0.028(2) Uani 1 1 d U . .
C6A C -0.1810(13) 0.6799(13) 0.2546(9) 0.050(3) Uani 1 1 d . . .
H6A H -0.2525 0.6609 0.2319 0.060 Uiso 1 1 calc R . .
C7A C -0.2101(18) 0.7269(14) 0.3255(9) 0.064(4) Uani 1 1 d . . .
H7A H -0.3015 0.7396 0.3502 0.077 Uiso 1 1 calc R . .
C8A C -0.0172(10) 0.6064(10) 0.1404(6) 0.029(2) Uani 1 1 d . . .
O1B O 0.1913(9) 1.2562(8) 0.1456(6) 0.056(2) Uani 1 1 d . . .
O2B O -0.0066(7) 1.3548(6) 0.0655(4) 0.0288(14) Uani 1 1 d . . .
C1B C -0.2506(17) 0.9598(14) 0.3998(9) 0.082(6) Uani 1 1 d D . .
C2B C -0.1597(16) 1.0403(11) 0.3344(8) 0.051(3) Uani 1 1 d . . .
C3B C -0.0477(18) 1.0733(13) 0.3572(8) 0.061(4) Uani 1 1 d . . .
H3B H -0.0232 1.0487 0.4170 0.073 Uiso 1 1 calc R . .
C4B C 0.0290(16) 1.1421(12) 0.2932(8) 0.052(3) Uani 1 1 d . . .
H4B H 0.1075 1.1588 0.3100 0.062 Uiso 1 1 calc R . .
C5B C -0.0110(11) 1.1865(10) 0.2039(6) 0.029(2) Uani 1 1 d . . .
C6B C -0.1238(11) 1.1555(10) 0.1818(7) 0.032(2) Uani 1 1 d . . .
H6B H -0.1523 1.1845 0.1224 0.039 Uiso 1 1 calc R . .
C7B C -0.1968(13) 1.0817(11) 0.2459(8) 0.045(3) Uani 1 1 d . . .
H7B H -0.2715 1.0603 0.2287 0.055 Uiso 1 1 calc R . .
C8B C 0.0624(10) 1.2706(10) 0.1345(7) 0.029(2) Uani 1 1 d . . .
O3A O -0.156(2) 0.7232(17) 0.5126(10) 0.061(5) Uani 0.50 1 d PD . .
C9A C -0.046(6) 0.617(6) 0.572(4) 0.21(2) Uiso 0.50 1 d PD . .
H9A1 H -0.0001 0.6532 0.6038 0.250 Uiso 0.50 1 calc PR . .
H9A2 H 0.0247 0.5713 0.5381 0.250 Uiso 0.50 1 calc PR . .
H9A3 H -0.0890 0.5562 0.6137 0.250 Uiso 0.50 1 calc PR . .
O6A O -0.244(4) 0.983(2) 0.4761(15) 0.21(3) Uani 0.50 1 d PD . .
C18A C -0.371(5) 1.099(5) 0.467(5) 0.21(2) Uiso 0.50 1 d PD . .
H18A H -0.4245 1.1167 0.4146 0.250 Uiso 0.50 1 calc PR . .
H18B H -0.3408 1.1736 0.4626 0.250 Uiso 0.50 1 calc PR . .
H18C H -0.4300 1.0817 0.5184 0.250 Uiso 0.50 1 calc PR . .
O3B O -0.3866(15) 0.9761(13) 0.3694(11) 0.044(4) Uani 0.50 1 d PD . .
C9B C -0.502(2) 1.1013(19) 0.3547(19) 0.060(7) Uiso 0.50 1 d PD . .
H9B1 H -0.5606 1.0973 0.4065 0.072 Uiso 0.50 1 calc PR . .
H9B2 H -0.5598 1.1175 0.3043 0.072 Uiso 0.50 1 calc PR . .
H9B3 H -0.4607 1.1716 0.3434 0.072 Uiso 0.50 1 calc PR . .
O6B O -0.0590(15) 0.8008(14) 0.4883(9) 0.038(3) Uani 0.50 1 d PD . .
C18B C -0.007(3) 0.6676(19) 0.5503(18) 0.060(7) Uiso 0.50 1 d PD . .
H181 H -0.0877 0.6408 0.5794 0.072 Uiso 0.50 1 calc PR . .
H182 H 0.0554 0.6657 0.5940 0.072 Uiso 0.50 1 calc PR . .
H183 H 0.0452 0.6080 0.5187 0.072 Uiso 0.50 1 calc PR . .
O1C O 0.3609(7) 0.5747(7) -0.0883(4) 0.0291(15) Uani 1 1 d . . .
O2C O 0.5761(7) 0.6001(7) -0.1077(4) 0.0308(15) Uani 1 1 d . . .
O3C O 0.3584(15) 0.6514(16) -0.5419(10) 0.044(4) Uani 0.50 1 d PD . .
O3C' O 0.5090(18) 0.6487(17) -0.5511(11) 0.046(4) Uani 0.50 1 d PD . .
C1C C 0.463(2) 0.5639(14) -0.4916(10) 0.117(9) Uani 1 1 d D . .
C2C C 0.4786(19) 0.5606(17) -0.3974(9) 0.072(5) Uani 1 1 d . . .
C3C C 0.3563(17) 0.5590(17) -0.3461(10) 0.072(5) Uani 1 1 d . . .
H3C H 0.2747 0.5557 -0.3695 0.087 Uiso 1 1 calc R . .
C4C C 0.3560(13) 0.5622(12) -0.2598(7) 0.043(3) Uani 1 1 d . . .
H4C H 0.2744 0.5595 -0.2253 0.051 Uiso 1 1 calc R . .
C5C C 0.4741(10) 0.5691(9) -0.2250(6) 0.0262(19) Uani 1 1 d . . .
C6C C 0.5987(13) 0.5668(14) -0.2752(7) 0.048(3) Uani 1 1 d . . .
H6C H 0.6812 0.5675 -0.2510 0.058 Uiso 1 1 calc R . .
C7C C 0.5986(16) 0.5635(17) -0.3610(9) 0.068(4) Uani 1 1 d . . .
H7C H 0.6813 0.5633 -0.3948 0.082 Uiso 1 1 calc R . .
C8C C 0.4704(9) 0.5811(8) -0.1336(5) 0.0193(17) Uani 1 1 d . . .
C9C C 0.393(3) 0.7725(16) -0.5563(17) 0.26(3) Uani 1 1 d D . .
O11S O 0.4122(8) 0.2662(8) -0.0290(6) 0.051(2) Uani 1 1 d . . .
N11S N 0.6269(10) 0.1371(10) -0.0596(7) 0.046(2) Uani 1 1 d . . .
C11S C 0.5451(13) 0.2240(12) -0.0251(8) 0.047(3) Uani 1 1 d . . .
H11S H 0.5910 0.2579 0.0057 0.057 Uiso 1 1 calc R . .
C12S C 0.5639(14) 0.0847(15) -0.1155(9) 0.058(4) Uani 1 1 d . . .
H12A H 0.4606 0.1060 -0.1063 0.070 Uiso 1 1 calc R . .
H12B H 0.6051 -0.0110 -0.0969 0.070 Uiso 1 1 calc R . .
C13S C 0.591(2) 0.141(3) -0.2122(12) 0.113(8) Uani 1 1 d . . .
H13A H 0.5412 0.1116 -0.2464 0.136 Uiso 1 1 calc R . .
H13B H 0.6930 0.1116 -0.2227 0.136 Uiso 1 1 calc R . .
H13C H 0.5573 0.2360 -0.2298 0.136 Uiso 1 1 calc R . .
C14S C 0.7832(14) 0.0835(14) -0.0436(10) 0.058(3) Uani 1 1 d . . .
H14A H 0.8149 0.1437 -0.0246 0.069 Uiso 1 1 calc R . .
H14B H 0.8311 0.0774 -0.0988 0.069 Uiso 1 1 calc R . .
C15S C 0.8257(15) -0.0488(15) 0.0249(12) 0.081(6) Uani 1 1 d . . .
H15A H 0.7856 -0.0418 0.0810 0.098 Uiso 1 1 calc R . .
H15B H 0.9290 -0.0832 0.0303 0.098 Uiso 1 1 calc R . .
H15C H 0.7900 -0.1075 0.0078 0.098 Uiso 1 1 calc R . .

loop_
_atom_site_aniso_label
_atom_site_aniso_U_11
_atom_site_aniso_U_22
_atom_site_aniso_U_33
_atom_site_aniso_U_23
_atom_site_aniso_U_13
_atom_site_aniso_U_12
La1 0.0148(2) 0.0278(3) 0.0202(2) -0.01303(19) 0.00444(16) -0.00997(19)
O1A 0.031(4) 0.063(5) 0.038(4) -0.030(4) 0.003(3) -0.008(4)
O2A 0.043(4) 0.067(5) 0.041(4) -0.034(4) 0.007(3) -0.029(4)
C1A 0.29(3) 0.046(9) 0.038(8) -0.030(7) 0.055(13) -0.087(14)
C2A 0.086(8) 0.037(6) 0.038(5) -0.018(5) 0.016(5) -0.020(5)
C3A 0.093(11) 0.050(8) 0.050(7) -0.024(6) -0.021(7) -0.028(8)
C4A 0.047(7) 0.040(6) 0.039(6) -0.018(5) -0.004(5) -0.017(5)
C5A 0.030(5) 0.027(5) 0.030(4) -0.014(4) -0.002(4) -0.009(4)
C6A 0.044(7) 0.066(8) 0.062(8) -0.045(7) 0.019(6) -0.025(6)
C7A 0.083(11) 0.058(9) 0.063(9) -0.036(7) 0.031(8) -0.028(8)
C8A 0.029(5) 0.032(5) 0.035(5) -0.022(4) -0.003(4) -0.008(4)
O1B 0.039(5) 0.051(5) 0.062(5) 0.016(4) -0.013(4) -0.023(4)
O2B 0.030(4) 0.029(4) 0.028(3) -0.005(3) 0.003(3) -0.016(3)
C1B 0.148(17) 0.056(9) 0.067(9) -0.041(8) 0.068(11) -0.061(10)
C2B 0.089(10) 0.030(6) 0.044(7) -0.023(5) 0.029(6) -0.028(6)
C3B 0.116(13) 0.052(8) 0.028(6) -0.010(5) 0.004(7) -0.048(8)
C4B 0.081(10) 0.048(7) 0.038(6) -0.010(5) -0.007(6) -0.038(7)
C5B 0.033(5) 0.028(5) 0.024(4) -0.008(4) 0.006(4) -0.009(4)
C6B 0.030(5) 0.026(5) 0.036(5) -0.005(4) 0.004(4) -0.008(4)
C7B 0.039(6) 0.037(6) 0.061(8) -0.016(6) 0.016(5) -0.017(5)
C8B 0.025(5) 0.027(5) 0.036(5) -0.007(4) -0.002(4) -0.011(4)
O3A 0.092(15) 0.062(12) 0.044(10) -0.013(9) 0.009(9) -0.047(11)
O6A 0.40(6) 0.052(15) 0.20(3) -0.08(2) 0.24(4) -0.11(3)
O3B 0.031(8) 0.028(8) 0.076(12) -0.019(8) 0.010(7) -0.015(7)
O6B 0.043(9) 0.043(9) 0.034(8) -0.020(7) -0.001(6) -0.012(7)
O1C 0.025(3) 0.046(4) 0.024(3) -0.017(3) 0.006(3) -0.016(3)
O2C 0.023(3) 0.048(4) 0.028(3) -0.018(3) 0.004(3) -0.014(3)
O3C 0.037(9) 0.064(11) 0.035(8) -0.026(8) 0.002(6) -0.010(8)
O3C' 0.063(11) 0.047(10) 0.038(9) -0.029(8) 0.007(8) -0.014(8)
C1C 0.18(2) 0.079(13) 0.046(9) -0.038(9) -0.023(12) 0.037(14)
C2C 0.089(12) 0.085(11) 0.040(7) -0.040(7) 0.003(7) -0.006(9)
C3C 0.066(10) 0.108(13) 0.058(9) -0.049(9) -0.014(7) -0.020(9)
C4C 0.043(6) 0.055(7) 0.039(6) -0.028(5) -0.007(5) -0.011(6)
C5C 0.030(5) 0.030(5) 0.023(4) -0.016(4) 0.002(4) -0.007(4)
C6C 0.043(7) 0.078(9) 0.026(5) -0.026(6) 0.004(5) -0.014(6)
C7C 0.061(9) 0.106(12) 0.040(7) -0.044(8) 0.020(6) -0.013(8)
C8C 0.019(4) 0.018(4) 0.018(4) -0.006(3) 0.001(3) -0.003(3)
C9C 0.60(9) 0.10(2) 0.075(16) -0.030(15) -0.02(3) -0.08(4)
O11S 0.024(4) 0.054(5) 0.084(6) -0.048(5) 0.001(4) 0.002(4)
N11S 0.037(5) 0.046(6) 0.056(6) -0.030(5) 0.004(4) -0.001(4)
C11S 0.048(7) 0.041(7) 0.057(7) -0.024(6) -0.008(6) -0.009(6)
C12S 0.038(7) 0.079(10) 0.070(9) -0.047(8) 0.002(6) -0.013(7)
C13S 0.103(16) 0.19(2) 0.067(11) -0.062(14) 0.002(10) -0.045(16)
C14S 0.040(7) 0.069(9) 0.068(9) -0.027(7) 0.004(6) -0.018(7)
C15S 0.040(8) 0.067(10) 0.116(14) 0.012(9) -0.021(8) -0.027(7)

loop_
_atom_type_symbol
_atom_type_description
_atom_type_scat_dispersion_real
_atom_type_scat_dispersion_imag
_atom_type_scat_source
C C 0.0033 0.0016 'International Tables Vol C Tables 4.2.6.8 and 6.1.1.4'
H H 0.0000 0.0000 'International Tables Vol C Tables 4.2.6.8 and 6.1.1.4'
N N 0.0061 0.0033 'International Tables Vol C Tables 4.2.6.8 and 6.1.1.4'
O O 0.0106 0.0060 'International Tables Vol C Tables 4.2.6.8 and 6.1.1.4'
La La -0.2871 2.4523 'International Tables Vol C Tables 4.2.6.8 and 6.1.1.4'

loop_
_geom_angle_atom_site_label_1
_geom_angle_atom_site_label_2
_geom_angle_atom_site_label_3
_geom_angle
_geom_angle_site_symmetry_1
_geom_angle_site_symmetry_3
_geom_angle_publ_flag
O1C La1 O2C 78.7(2) . 2_665 ?
O1C La1 O1A 105.2(2) . . ?
O2C La1 O1A 77.8(2) 2_665 . ?
O1C La1 O2A 93.4(2) . 2_565 ?
O2C La1 O2A 148.4(2) 2_665 2_565 ?
O1A La1 O2A 133.6(3) . 2_565 ?
O1C La1 O11S 79.8(3) . . ?
O2C La1 O11S 76.0(2) 2_665 . ?
O1A La1 O11S 151.8(3) . . ?
O2A La1 O11S 72.4(3) 2_565 . ?
O1C La1 O2B 84.3(2) . 2_575 ?
O2C La1 O2B 138.5(2) 2_665 2_575 ?
O1A La1 O2B 70.5(2) . 2_575 ?
O2A La1 O2B 69.5(2) 2_565 2_575 ?
O11S La1 O2B 137.5(3) . 2_575 ?
O1C La1 O1B 152.4(2) . 1_545 ?
O2C La1 O1B 76.6(2) 2_665 1_545 ?
O1A La1 O1B 81.3(3) . 1_545 ?
O2A La1 O1B 101.3(3) 2_565 1_545 ?
O11S La1 O1B 82.6(3) . 1_545 ?
O2B La1 O1B 122.6(2) 2_575 1_545 ?
O1C La1 O2B 157.9(2) . 1_545 ?
O2C La1 O2B 123.4(2) 2_665 1_545 ?
O1A La1 O2B 80.7(2) . 1_545 ?
O2A La1 O2B 68.5(2) 2_565 1_545 ?
O11S La1 O2B 105.3(2) . 1_545 ?
O2B La1 O2B 77.5(2) 2_575 1_545 ?
O1B La1 O2B 48.7(2) 1_545 1_545 ?
O1C La1 C8B 175.0(3) . 1_545 ?
O2C La1 C8B 99.4(2) 2_665 1_545 ?
O1A La1 C8B 78.8(3) . 1_545 ?
O2A La1 C8B 85.9(3) 2_565 1_545 ?
O11S La1 C8B 95.3(3) . 1_545 ?
O2B La1 C8B 100.0(2) 2_575 1_545 ?
O1B La1 C8B 24.0(2) 1_545 1_545 ?
O2B La1 C8B 24.7(2) 1_545 1_545 ?
O1C La1 La1 123.61(16) . 2_565 ?
O2C La1 La1 145.91(15) 2_665 2_565 ?
O1A La1 La1 71.75(17) . 2_565 ?
O2A La1 La1 62.68(18) 2_565 2_565 ?
O11S La1 La1 129.17(18) . 2_565 ?
O2B La1 La1 40.36(14) 2_575 2_565 ?
O1B La1 La1 83.98(18) 1_545 2_565 ?
O2B La1 La1 37.14(14) 1_545 2_565 ?
C8B La1 La1 60.33(18) 1_545 2_565 ?
C8A O1A La1 131.2(6) . . ?
C8A O2A La1 147.1(7) . 2_565 ?
O6B C1A O3A 67.4(13) . . ?
O6B C1A C2A 115.5(17) . . ?
O3A C1A C2A 111.7(13) . . ?
O6B C1A C1B 111.1(12) . . ?
O3A C1A C1B 131.1(16) . . ?
C2A C1A C1B 111.8(11) . . ?
C3A C2A C7A 117.5(11) . . ?
C3A C2A C1A 127.5(14) . . ?
C7A C2A C1A 114.9(14) . . ?
C2A C3A C4A 121.9(12) . . ?
C2A C3A H3A 119.0 . . ?
C4A C3A H3A 119.0 . . ?
C5A C4A C3A 119.8(12) . . ?
C5A C4A H4A 120.1 . . ?
C3A C4A H4A 120.1 . . ?
C4A C5A C6A 119.1(10) . . ?
C4A C5A C8A 122.0(9) . . ?
C6A C5A C8A 118.9(9) . . ?
C7A C6A C5A 120.6(12) . . ?
C7A C6A H6A 119.7 . . ?
C5A C6A H6A 119.7 . . ?
C6A C7A C2A 121.1(13) . . ?
C6A C7A H7A 119.5 . . ?
C2A C7A H7A 119.5 . . ?
O2A C8A O1A 124.5(9) . . ?
O2A C8A C5A 117.0(9) . . ?
O1A C8A C5A 118.4(8) . . ?
C8B O1B La1 98.8(6) . 1_565 ?
C8B O2B La1 151.7(6) . 2_575 ?
C8B O2B La1 91.4(5) . 1_565 ?
La1 O2B La1 102.5(2) 2_575 1_565 ?
O6A C1B O3B 117(2) . . ?
O6A C1B C1A 94.1(15) . . ?
O3B C1B C1A 113.5(13) . . ?
O6A C1B C2B 104.0(14) . . ?
O3B C1B C2B 116.7(13) . . ?
C1A C1B C2B 108.6(12) . . ?
C7B C2B C3B 118.0(11) . . ?
C7B C2B C1B 115.7(12) . . ?
C3B C2B C1B 126.3(12) . . ?
C2B C3B C4B 121.5(11) . . ?
C2B C3B H3B 119.2 . . ?
C4B C3B H3B 119.2 . . ?
C3B C4B C5B 120.2(11) . . ?
C3B C4B H4B 119.9 . . ?
C5B C4B H4B 119.9 . . ?
C6B C5B C4B 117.9(10) . . ?
C6B C5B C8B 121.0(9) . . ?
C4B C5B C8B 121.1(9) . . ?
C5B C6B C7B 121.7(10) . . ?
C5B C6B H6B 119.1 . . ?
C7B C6B H6B 119.1 . . ?
C2B C7B C6B 120.5(12) . . ?
C2B C7B H7B 119.7 . . ?
C6B C7B H7B 119.7 . . ?
O1B C8B O2B 120.8(9) . . ?
O1B C8B C5B 119.3(9) . . ?
O2B C8B C5B 119.9(8) . . ?
O1B C8B La1 57.2(5) . 1_565 ?
O2B C8B La1 63.9(5) . 1_565 ?
C5B C8B La1 173.7(7) . 1_565 ?
C1A O3A C9A 135(4) . . ?
O3A C9A H9A1 109.5 . . ?
O3A C9A H9A2 109.5 . . ?
H9A1 C9A H9A2 109.5 . . ?
O3A C9A H9A3 109.5 . . ?
H9A1 C9A H9A3 109.5 . . ?
H9A2 C9A H9A3 109.5 . . ?
C1B O6A C18A 101(4) . . ?
O6A C18A H18A 109.0 . . ?
O6A C18A H18B 110.0 . . ?
H18A C18A H18B 109.5 . . ?
O6A C18A H18C 109.5 . . ?
H18A C18A H18C 109.5 . . ?
H18B C18A H18C 109.5 . . ?
C1B O3B C9B 120.7(16) . . ?
O3B C9B H9B1 109.5 . . ?
O3B C9B H9B2 109.4 . . ?
H9B1 C9B H9B2 109.5 . . ?
O3B C9B H9B3 109.5 . . ?
H9B1 C9B H9B3 109.5 . . ?
H9B2 C9B H9B3 109.5 . . ?
C1A O6B C18B 113.2(17) . . ?
O6B C18B H181 109.5 . . ?
O6B C18B H182 109.5 . . ?
H181 C18B H182 109.5 . . ?
O6B C18B H183 109.5 . . ?
H181 C18B H183 109.5 . . ?
H182 C18B H183 109.5 . . ?
C8C O1C La1 151.3(6) . . ?
C8C O2C La1 156.1(6) . 2_665 ?
C1C O3C C9C 102.1(13) . . ?
C1C O3C' C9C 101.9(13) . . ?
O3C' C1C O3C 69.9(13) . . ?
O3C' C1C C1C 105.2(19) . 2_664 ?
O3C C1C C1C 120.4(19) . 2_664 ?
O3C' C1C C2C 115.2(16) . . ?
O3C C1C C2C 120.5(13) . . ?
C1C C1C C2C 114.8(16) 2_664 . ?
C7C C2C C3C 119.1(12) . . ?
C7C C2C C1C 125.8(15) . . ?
C3C C2C C1C 115.1(15) . . ?
C4C C3C C2C 120.0(13) . . ?
C4C C3C H3C 120.0 . . ?
C2C C3C H3C 120.0 . . ?
C5C C4C C3C 120.7(12) . . ?
C5C C4C H4C 119.7 . . ?
C3C C4C H4C 119.7 . . ?
C4C C5C C6C 119.7(9) . . ?
C4C C5C C8C 120.6(9) . . ?
C6C C5C C8C 119.7(8) . . ?
C7C C6C C5C 119.4(11) . . ?
C7C C6C H6C 120.3 . . ?
C5C C6C H6C 120.3 . . ?
C2C C7C C6C 121.2(12) . . ?
C2C C7C H7C 119.4 . . ?
C6C C7C H7C 119.4 . . ?
O1C C8C O2C 123.5(8) . . ?
O1C C8C C5C 118.2(8) . . ?
O2C C8C C5C 118.3(7) . . ?
O3C C9C O3C' 60.0(10) . . ?
C11S O11S La1 136.0(7) . . ?
C11S N11S C14S 122.0(11) . . ?
C11S N11S C12S 120.6(10) . . ?
C14S N11S C12S 117.4(10) . . ?
O11S C11S N11S 126.3(11) . . ?
O11S C11S H11S 116.9 . . ?
N11S C11S H11S 116.9 . . ?
N11S C12S C13S 112.0(13) . . ?
N11S C12S H12A 109.2 . . ?
C13S C12S H12A 109.2 . . ?
N11S C12S H12B 109.2 . . ?
C13S C12S H12B 109.2 . . ?
H12A C12S H12B 107.9 . . ?
C12S C13S H13A 109.5 . . ?
C12S C13S H13B 109.5 . . ?
H13A C13S H13B 109.5 . . ?
C12S C13S H13C 109.5 . . ?
H13A C13S H13C 109.5 . . ?
H13B C13S H13C 109.5 . . ?
N11S C14S C15S 112.0(11) . . ?
N11S C14S H14A 109.2 . . ?
C15S C14S H14A 109.2 . . ?
N11S C14S H14B 109.2 . . ?
C15S C14S H14B 109.2 . . ?
H14A C14S H14B 107.9 . . ?
C14S C15S H15A 109.5 . . ?
C14S C15S H15B 109.5 . . ?
H15A C15S H15B 109.5 . . ?
C14S C15S H15C 109.5 . . ?
H15A C15S H15C 109.5 . . ?
H15B C15S H15C 109.5 . . ?

loop_
_geom_bond_atom_site_label_1
_geom_bond_atom_site_label_2
_geom_bond_distance
_geom_bond_site_symmetry_2
_geom_bond_publ_flag
La1 O1C 2.408(6) . ?
La1 O2C 2.450(6) 2_665 ?
La1 O1A 2.456(7) . ?
La1 O2A 2.464(7) 2_565 ?
La1 O11S 2.520(7) . ?
La1 O2B 2.526(7) 2_575 ?
La1 O1B 2.567(8) 1_545 ?
La1 O2B 2.709(6) 1_545 ?
La1 C8B 3.017(9) 1_545 ?
La1 La1 4.0844(14) 2_565 ?
O1A C8A 1.254(12) . ?
O2A C8A 1.252(11) . ?
O2A La1 2.464(7) 2_565 ?
C1A O6B 1.273(16) . ?
C1A O3A 1.319(15) . ?
C1A C2A 1.519(16) . ?
C1A C1B 1.52(2) . ?
C2A C3A 1.38(2) . ?
C2A C7A 1.38(2) . ?
C3A C4A 1.387(16) . ?
C3A H3A 0.9300 . ?
C4A C5A 1.362(14) . ?
C4A H4A 0.9300 . ?
C5A C6A 1.392(15) . ?
C5A C8A 1.493(12) . ?
C6A C7A 1.371(17) . ?
C6A H6A 0.9300 . ?
C7A H7A 0.9300 . ?
O1B C8B 1.242(12) . ?
O1B La1 2.567(8) 1_565 ?
O2B C8B 1.262(11) . ?
O2B La1 2.526(7) 2_575 ?
O2B La1 2.709(6) 1_565 ?
C1B O6A 1.340(17) . ?
C1B O3B 1.395(15) . ?
C1B C2B 1.557(17) . ?
C2B C7B 1.373(18) . ?
C2B C3B 1.380(19) . ?
C3B C4B 1.384(17) . ?
C3B H3B 0.9300 . ?
C4B C5B 1.390(15) . ?
C4B H4B 0.9300 . ?
C5B C6B 1.368(14) . ?
C5B C8B 1.494(13) . ?
C6B C7B 1.389(15) . ?
C6B H6B 0.9300 . ?
C7B H7B 0.9300 . ?
C8B La1 3.017(9) 1_565 ?
O3A C9A 1.446(10) . ?
C9A H9A1 0.9600 . ?
C9A H9A2 0.9600 . ?
C9A H9A3 0.9600 . ?
O6A C18A 1.452(10) . ?
C18A H18A 0.9600 . ?
C18A H18B 0.9600 . ?
C18A H18C 0.9600 . ?
O3B C9B 1.453(10) . ?
C9B H9B1 0.9600 . ?
C9B H9B2 0.9600 . ?
C9B H9B3 0.9600 . ?
O6B C18B 1.448(10) . ?
C18B H181 0.9600 . ?
C18B H182 0.9600 . ?
C18B H183 0.9600 . ?
O1C C8C 1.244(10) . ?
O2C C8C 1.253(10) . ?
O2C La1 2.450(6) 2_665 ?
O3C C1C 1.281(15) . ?
O3C C9C 1.451(10) . ?
O3C' C1C 1.267(16) . ?
O3C' C9C 1.469(10) . ?
C1C C1C 1.49(2) 2_664 ?
C1C C2C 1.509(18) . ?
C2C C7C 1.37(2) . ?
C2C C3C 1.39(2) . ?
C3C C4C 1.387(16) . ?
C3C H3C 0.9300 . ?
C4C C5C 1.364(14) . ?
C4C H4C 0.9300 . ?
C5C C6C 1.393(14) . ?
C5C C8C 1.504(11) . ?
C6C C7C 1.381(15) . ?
C6C H6C 0.9300 . ?
C7C H7C 0.9300 . ?
O11S C11S 1.232(14) . ?
N11S C11S 1.294(15) . ?
N11S C14S 1.464(15) . ?
N11S C12S 1.487(15) . ?
C11S H11S 0.9300 . ?
C12S C13S 1.49(2) . ?
C12S H12A 0.9700 . ?
C12S H12B 0.9700 . ?
C13S H13A 0.9600 . ?
C13S H13B 0.9600 . ?
C13S H13C 0.9600 . ?
C14S C15S 1.48(2) . ?
C14S H14A 0.9700 . ?
C14S H14B 0.9700 . ?
C15S H15A 0.9600 . ?
C15S H15B 0.9600 . ?
C15S H15C 0.9600 . ?

loop_
_geom_torsion_atom_site_label_1
_geom_torsion_atom_site_label_2
_geom_torsion_atom_site_label_3
_geom_torsion_atom_site_label_4
_geom_torsion
_geom_torsion_site_symmetry_1
_geom_torsion_site_symmetry_2
_geom_torsion_site_symmetry_3
_geom_torsion_site_symmetry_4
_geom_torsion_publ_flag
O1C La1 O1A C8A 134.0(9) . . . . ?
O2C La1 O1A C8A -151.4(10) 2_665 . . . ?
O2A La1 O1A C8A 24.0(11) 2_565 . . . ?
O11S La1 O1A C8A -129.3(9) . . . . ?
O2B La1 O1A C8A 55.8(9) 2_575 . . . ?
O1B La1 O1A C8A -73.4(9) 1_545 . . . ?
O2B La1 O1A C8A -24.1(9) 1_545 . . . ?
C8B La1 O1A C8A -49.1(9) 1_545 . . . ?
La1 La1 O1A C8A 13.1(9) 2_565 . . . ?
O6B C1A C2A C3A -28(2) . . . . ?
O3A C1A C2A C3A -102.0(19) . . . . ?
C1B C1A C2A C3A 100.9(19) . . . . ?
O6B C1A C2A C7A 156.8(13) . . . . ?
O3A C1A C2A C7A 82(2) . . . . ?
C1B C1A C2A C7A -74.7(16) . . . . ?
C7A C2A C3A C4A 2(2) . . . . ?
C1A C2A C3A C4A -174.0(12) . . . . ?
C2A C3A C4A C5A -3.2(19) . . . . ?
C3A C4A C5A C6A 3.1(17) . . . . ?
C3A C4A C5A C8A -177.2(10) . . . . ?
C4A C5A C6A C7A -1.5(19) . . . . ?
C8A C5A C6A C7A 178.8(12) . . . . ?
C5A C6A C7A C2A 0(2) . . . . ?
C3A C2A C7A C6A 0(2) . . . . ?
C1A C2A C7A C6A 176.2(13) . . . . ?
La1 O2A C8A O1A -16(2) 2_565 . . . ?
La1 O2A C8A C5A 167.0(9) 2_565 . . . ?
La1 O1A C8A O2A -8.5(16) . . . . ?
La1 O1A C8A C5A 168.5(6) . . . . ?
C4A C5A C8A O2A -173.9(10) . . . . ?
C6A C5A C8A O2A 5.8(15) . . . . ?
C4A C5A C8A O1A 8.8(15) . . . . ?
C6A C5A C8A O1A -171.5(11) . . . . ?
O6B C1A C1B O6A -36(2) . . . . ?
O3A C1A C1B O6A 42(3) . . . . ?
C2A C1A C1B O6A -166.4(19) . . . . ?
O6B C1A C1B O3B -157.8(14) . . . . ?
O3A C1A C1B O3B -80(2) . . . . ?
C2A C1A C1B O3B 71.4(17) . . . . ?
O6B C1A C1B C2B 70.6(15) . . . . ?
O3A C1A C1B C2B 148.5(19) . . . . ?
C2A C1A C1B C2B -60.2(17) . . . . ?
O6A C1B C2B C7B -152.6(18) . . . . ?
O3B C1B C2B C7B -21.7(17) . . . . ?
C1A C1B C2B C7B 108.1(14) . . . . ?
O6A C1B C2B C3B 27(2) . . . . ?
O3B C1B C2B C3B 158.0(14) . . . . ?
C1A C1B C2B C3B -72.1(16) . . . . ?
C7B C2B C3B C4B -2(2) . . . . ?
C1B C2B C3B C4B 178.0(13) . . . . ?
C2B C3B C4B C5B 4(2) . . . . ?
C3B C4B C5B C6B -2.4(18) . . . . ?
C3B C4B C5B C8B 174.9(12) . . . . ?
C4B C5B C6B C7B -0.2(16) . . . . ?
C8B C5B C6B C7B -177.4(10) . . . . ?
C3B C2B C7B C6B -0.4(18) . . . . ?
C1B C2B C7B C6B 179.4(11) . . . . ?
C5B C6B C7B C2B 1.6(17) . . . . ?
La1 O1B C8B O2B 6.4(11) 1_565 . . . ?
La1 O1B C8B C5B -173.9(8) 1_565 . . . ?
La1 O2B C8B O1B -126.2(12) 2_575 . . . ?
La1 O2B C8B O1B -6.0(11) 1_565 . . . ?
La1 O2B C8B C5B 54.1(17) 2_575 . . . ?
La1 O2B C8B C5B 174.3(8) 1_565 . . . ?
La1 O2B C8B La1 -120.2(12) 2_575 . . 1_565 ?
C6B C5B C8B O1B -151.8(11) . . . . ?
C4B C5B C8B O1B 31.0(16) . . . . ?
C6B C5B C8B O2B 28.0(14) . . . . ?
C4B C5B C8B O2B -149.2(11) . . . . ?
C6B C5B C8B La1 153(6) . . . 1_565 ?
C4B C5B C8B La1 -24(7) . . . 1_565 ?
O6B C1A O3A C9A -42(5) . . . . ?
C2A C1A O3A C9A 67(5) . . . . ?
C1B C1A O3A C9A -141(5) . . . . ?
O3B C1B O6A C18A -39(4) . . . . ?
C1A C1B O6A C18A -159(3) . . . . ?
C2B C1B O6A C18A 91(4) . . . . ?
O6A C1B O3B C9B 56(2) . . . . ?
C1A C1B O3B C9B 164.2(17) . . . . ?
C2B C1B O3B C9B -68(2) . . . . ?
O3A C1A O6B C18B 29(2) . . . . ?
C2A C1A O6B C18B -75(2) . . . . ?
C1B C1A O6B C18B 156.2(17) . . . . ?
O2C La1 O1C C8C 68.9(12) 2_665 . . . ?
O1A La1 O1C C8C 142.7(12) . . . . ?
O2A La1 O1C C8C -80.2(12) 2_565 . . . ?
O11S La1 O1C C8C -8.8(12) . . . . ?
O2B La1 O1C C8C -149.2(12) 2_575 . . . ?
O1B La1 O1C C8C 42.3(14) 1_545 . . . ?
O2B La1 O1C C8C -114.4(12) 1_545 . . . ?
C8B La1 O1C C8C 2(3) 1_545 . . . ?
La1 La1 O1C C8C -139.4(11) 2_565 . . . ?
C9C O3C' C1C O3C 39.1(13) . . . . ?
C9C O3C' C1C C1C 156(2) . . . 2_664 ?
C9C O3C' C1C C2C -76.1(18) . . . . ?
C9C O3C C1C O3C' -39.7(13) . . . . ?
C9C O3C C1C C1C -136(3) . . . 2_664 ?
C9C O3C C1C C2C 68(2) . . . . ?
O3C' C1C C2C C7C -45(2) . . . . ?
O3C C1C C2C C7C -126(2) . . . . ?
C1C C1C C2C C7C 78(3) 2_664 . . . ?
O3C' C1C C2C C3C 132.8(18) . . . . ?
O3C C1C C2C C3C 52(3) . . . . ?
C1C C1C C2C C3C -105(3) 2_664 . . . ?
C7C C2C C3C C4C 1(3) . . . . ?
C1C C2C C3C C4C -177.0(14) . . . . ?
C2C C3C C4C C5C 1(2) . . . . ?
C3C C4C C5C C6C -3.0(18) . . . . ?
C3C C4C C5C C8C 176.2(12) . . . . ?
C4C C5C C6C C7C 2.9(19) . . . . ?
C8C C5C C6C C7C -176.3(12) . . . . ?
C3C C2C C7C C6C -1(3) . . . . ?
C1C C2C C7C C6C 176.7(15) . . . . ?
C5C C6C C7C C2C -1(2) . . . . ?
La1 O1C C8C O2C -99.0(13) . . . . ?
La1 O1C C8C C5C 82.7(13) . . . . ?
La1 O2C C8C O1C 61.3(18) 2_665 . . . ?
La1 O2C C8C C5C -120.4(13) 2_665 . . . ?
C4C C5C C8C O1C 5.2(14) . . . . ?
C6C C5C C8C O1C -175.6(10) . . . . ?
C4C C5C C8C O2C -173.2(9) . . . . ?
C6C C5C C8C O2C 6.0(14) . . . . ?
C1C O3C C9C O3C' 36.7(12) . . . . ?
C1C O3C' C9C O3C -37.1(13) . . . . ?
O1C La1 O11S C11S 55.8(12) . . . . ?
O2C La1 O11S C11S -24.9(12) 2_665 . . . ?
O1A La1 O11S C11S -47.2(15) . . . . ?
O2A La1 O11S C11S 152.7(13) 2_565 . . . ?
O2B La1 O11S C11S 125.6(12) 2_575 . . . ?
O1B La1 O11S C11S -102.9(13) 1_545 . . . ?
O2B La1 O11S C11S -146.3(12) 1_545 . . . ?
C8B La1 O11S C11S -123.3(12) 1_545 . . . ?
La1 La1 O11S C11S -178.8(11) 2_565 . . . ?
La1 O11S C11S N11S -170.7(9) . . . . ?
C14S N11S C11S O11S -173.7(13) . . . . ?
C12S N11S C11S O11S 4(2) . . . . ?
C11S N11S C12S C13S 105.5(16) . . . . ?
C14S N11S C12S C13S -76.3(17) . . . . ?
C11S N11S C14S C15S 100.4(16) . . . . ?
C12S N11S C14S C15S -77.8(16) . . . . ?
